data_7055664
loop_
_publ_author_name
'Gromov, Sergey P.'
'Vedernikov, Artem I.'
'Sazonov, Sergey K.'
'Kuz&#x2019;mina, Lyudmila G.'
'Lobova, Natalia A.'
'Strelenko, Yuri A.'
'Howard, Judith A. K.'

_publ_section_title
;
 Synthesis, structure, and stereospecific cross-[2+2] photocycloaddition
 of pseudodimeric complexes based on ammonioalkyl derivatives of styryl
 dyes
;
_journal_issue 9
_journal_name_full 'New J. Chem.'
_journal_page_first 7542
_journal_paper_doi 10.1039/C5NJ03500G
_journal_volume 40
_journal_year 2016
_chemical_formula_moiety '6(Cl O4), 2(C25 H34 N O6), 2(C17 H22 N2 S), 1.4(C6 H6), 1.4(H2 O)'
_chemical_formula_sum 'C46.2 H61.6 Cl3 N3 O18.7 S'
_chemical_formula_weight 1096.59
_chemical_name_systematic
'complex between 1-(3-ammoniopropyl)-4-{(E)-2-[4-(methylthio)-phenyl]vinyl}pyridinium diperchlorate and 4-[(E)-2-(2,3,5,6,8,9,11,12,14,15-decahydro-1,4,7,10,13,16-benzohexaoxacyclooctadecin-18-yl)vinyl]-1-ethylpyridiniumperchlorate, benzene and water solvate'
_chemical_properties_physical ', Air-sensitive,Light-sensitive'
_space_group_crystal_system monoclinic
_space_group_IT_number 15
_space_group_name_Hall '-C 2yc'
_space_group_name_H-M_alt 'C 1 2/c 1'
_symmetry_space_group_name_Hall '-C 2yc'
_symmetry_space_group_name_H-M 'C 1 2/c 1'
_atom_sites_solution_hydrogens geom
_audit_creation_method SHELXL-2014/7
_audit_update_record
;
2016-06-15 deposited with the CCDC.
2016-06-22 downloaded from the CCDC.
;
_cell_angle_alpha 90
_cell_angle_beta 106.404(3)
_cell_angle_gamma 90
_cell_formula_units_Z 16
_cell_length_a 37.878(8)
_cell_length_b 16.492(3)
_cell_length_c 35.710(7)
_cell_measurement_reflns_used 4167
_cell_measurement_temperature 120(2)
_cell_measurement_theta_max 18.000
_cell_measurement_theta_min 2.111
_cell_volume 21399(7)
_computing_structure_refinement 'SHELXL-2014/7 (Sheldrick, 2014)'
_diffrn_ambient_temperature 120(2)
_diffrn_measured_fraction_theta_full 0.999
_diffrn_measured_fraction_theta_max 0.999
_diffrn_measurement_device_type 'Bruker SMART APEX II'
_diffrn_measurement_method /W
_diffrn_radiation_type MoK\a
_diffrn_radiation_wavelength 0.71073
_diffrn_reflns_av_R_equivalents 0.2225
_diffrn_reflns_av_unetI/netI 0.2262
_diffrn_reflns_Laue_measured_fraction_full 0.999
_diffrn_reflns_Laue_measured_fraction_max 0.999
_diffrn_reflns_limit_h_max 48
_diffrn_reflns_limit_h_min -48
_diffrn_reflns_limit_k_max 21
_diffrn_reflns_limit_k_min -21
_diffrn_reflns_limit_l_max 45
_diffrn_reflns_limit_l_min -45
_diffrn_reflns_number 100229
_diffrn_reflns_point_group_measured_fraction_full 0.999
_diffrn_reflns_point_group_measured_fraction_max 0.999
_diffrn_reflns_theta_full 25.242
_diffrn_reflns_theta_max 27.000
_diffrn_reflns_theta_min 2.035
_exptl_absorpt_coefficient_mu 0.284
_exptl_absorpt_correction_type none
_exptl_crystal_colour yellow
_exptl_crystal_density_diffrn 1.361
_exptl_crystal_description block
_exptl_crystal_F_000 9222
_exptl_crystal_recrystallization_method 'Re-crystallisation from solvent'
_exptl_crystal_size_max 0.400
_exptl_crystal_size_mid 0.360
_exptl_crystal_size_min 0.160
_refine_diff_density_max 1.285
_refine_diff_density_min -1.216
_refine_diff_density_rms 0.130
_refine_ls_extinction_method none
_refine_ls_goodness_of_fit_ref 1.180
_refine_ls_hydrogen_treatment constr
_refine_ls_matrix_type full
_refine_ls_number_parameters 764
_refine_ls_number_reflns 23352
_refine_ls_number_restraints 3580
_refine_ls_restrained_S_all 1.520
_refine_ls_R_factor_all 0.3957
_refine_ls_R_factor_gt 0.1843
_refine_ls_shift/su_max 0.001
_refine_ls_shift/su_mean 0.000
_refine_ls_structure_factor_coef Fsqd
_refine_ls_weighting_details 'w=1/[\s^2^(Fo^2^)+(0.2000P)^2^] where P=(Fo^2^+2Fc^2^)/3'
_refine_ls_weighting_scheme calc
_refine_ls_wR_factor_gt 0.4584
_refine_ls_wR_factor_ref 0.5145
_reflns_Friedel_coverage 0.000
_reflns_number_gt 6415
_reflns_number_total 23352
_reflns_threshold_expression 'I > 2\s(I)'
_cod_data_source_file c5nj03500g2.cif
_cod_data_source_block complex_1d-2a
_cod_depositor_comments 'Adding full bibliography for 7055662--7055666.cif.'
_cod_original_cell_volume 21399(8)
_cod_original_formula_sum 'C46.20 H61.60 Cl3 N3 O18.70 S'
_cod_database_code 7055664
_shelx_shelxl_version_number 2014/7
_shelx_space_group_comment
;
The symmetry employed for this shelxl refinement is uniquely defined
by the following loop, which should always be used as a source of
symmetry information in preference to the above space-group names.
They are only intended as comments.
;
_shelx_estimated_absorpt_t_min 0.895
_shelx_estimated_absorpt_t_max 0.956
_solvent_exptl_crystal_recrystallization_method 'MeCN, benzene'

loop_
_space_group_symop_operation_xyz
'x, y, z'
'-x, y, -z+1/2'
'x+1/2, y+1/2, z'
'-x+1/2, y+1/2, -z+1/2'
'-x, -y, -z'
'x, -y, z-1/2'
'-x+1/2, -y+1/2, -z'
'x+1/2, -y+1/2, z-1/2'

loop_
_atom_site_label
_atom_site_type_symbol
_atom_site_fract_x
_atom_site_fract_y
_atom_site_fract_z
_atom_site_U_iso_or_equiv
_atom_site_adp_type
_atom_site_occupancy
_atom_site_site_symmetry_order
_atom_site_calc_flag
_atom_site_refinement_flags_posn
_atom_site_refinement_flags_adp
_atom_site_refinement_flags_occupancy
_atom_site_disorder_assembly
_atom_site_disorder_group
O11 O 0.1697(3) 0.3606(7) 0.0401(3) 0.172(5) Uiso 1 1 d D . . . .
O12 O 0.1734(2) 0.4020(6) -0.0194(2) 0.112(3) Uiso 1 1 d D . . . .
Cl1 Cl 0.15251(19) 0.4083(4) 0.00951(15) 0.056(2) Uiso 0.539(15) 1 d D . P A 1
O13 O 0.1177(3) 0.3757(9) -0.0077(4) 0.095(6) Uiso 0.539(15) 1 d D . P A 1
O14 O 0.1498(5) 0.4890(6) 0.0170(4) 0.114(8) Uiso 0.539(15) 1 d D . P A 1
Cl1' Cl 0.1649(3) 0.4319(6) 0.0118(2) 0.074(3) Uiso 0.461(15) 1 d D . P A 2
O13' O 0.1932(6) 0.4820(11) 0.0341(5) 0.176(13) Uiso 0.461(15) 1 d D . P A 2
O14' O 0.1313(5) 0.4614(14) 0.0085(6) 0.164(13) Uiso 0.461(15) 1 d D . P A 2
O21 O 0.2400(4) 0.3427(7) 0.2725(4) 0.219(7) Uiso 1 1 d D . . . .
Cl2 Cl 0.2539(3) 0.4146(4) 0.25597(19) 0.071(2) Uiso 0.555(17) 1 d D . P B 1
O22 O 0.2477(6) 0.4791(8) 0.2786(5) 0.148(9) Uiso 0.555(17) 1 d D . P B 1
O23 O 0.2900(3) 0.3994(13) 0.2615(6) 0.167(10) Uiso 0.555(17) 1 d D . P B 1
O24 O 0.2332(4) 0.4203(11) 0.2173(3) 0.109(7) Uiso 0.555(17) 1 d D . P B 1
Cl2' Cl 0.2401(3) 0.4098(5) 0.2524(2) 0.068(3) Uiso 0.445(17) 1 d D . P B 2
O22' O 0.2375(8) 0.3909(16) 0.2124(4) 0.25(3) Uiso 0.445(17) 1 d D . P B 2
O23' O 0.2106(5) 0.4614(12) 0.2514(7) 0.161(13) Uiso 0.445(17) 1 d D . P B 2
O24' O 0.2734(5) 0.4561(11) 0.2649(6) 0.110(9) Uiso 0.445(17) 1 d D . P B 2
O31 O 0.0855(3) 0.6352(8) 0.2511(3) 0.177(5) Uiso 1 1 d D . . . .
O32 O 0.1085(3) 0.5459(6) 0.3037(3) 0.146(4) Uiso 1 1 d D . . . .
Cl3 Cl 0.11686(15) 0.6060(3) 0.27936(13) 0.0554(17) Uiso 0.728(17) 1 d D . P C 1
O33 O 0.1380(4) 0.6675(7) 0.2992(4) 0.149(8) Uiso 0.728(17) 1 d D . P C 1
O34 O 0.1377(3) 0.5652(8) 0.2572(4) 0.119(6) Uiso 0.728(17) 1 d D . P C 1
Cl3' Cl 0.1090(4) 0.6176(7) 0.2841(3) 0.059(5) Uiso 0.272(17) 1 d D . P C 2
O33' O 0.1029(10) 0.6785(11) 0.3127(6) 0.17(2) Uiso 0.272(17) 1 d D . P C 2
O34' O 0.1464(4) 0.6321(18) 0.2857(8) 0.112(16) Uiso 0.272(17) 1 d D . P C 2
Cl4 Cl 0.14517(19) 0.9124(3) 0.00731(13) 0.0493(19) Uiso 0.586(14) 1 d D . P D 1
O41 O 0.1292(4) 0.9877(6) -0.0001(4) 0.078(5) Uiso 0.586(14) 1 d D . P D 1
O42 O 0.1727(5) 0.9059(13) -0.0135(5) 0.172(10) Uiso 0.586(14) 1 d D . P D 1
O43 O 0.1642(4) 0.9011(8) 0.0471(3) 0.088(5) Uiso 0.586(14) 1 d D . P D 1
O44 O 0.1200(4) 0.8515(8) -0.0056(4) 0.118(7) Uiso 0.586(14) 1 d D . P D 1
Cl4' Cl 0.1642(4) 0.9105(5) 0.0062(2) 0.077(3) Uiso 0.414(14) 1 d D . P D 2
O41' O 0.1369(6) 0.9699(13) 0.0048(8) 0.156(16) Uiso 0.414(14) 1 d D . P D 2
O42' O 0.1822(6) 0.8916(12) 0.0445(4) 0.094(8) Uiso 0.414(14) 1 d D . P D 2
O43' O 0.1892(6) 0.9436(14) -0.0119(6) 0.137(11) Uiso 0.414(14) 1 d D . P D 2
O44' O 0.1470(6) 0.8430(9) -0.0150(5) 0.090(8) Uiso 0.414(14) 1 d D . P D 2
Cl5 Cl 0.00419(12) 0.6872(3) 0.01554(12) 0.1118(13) Uiso 1 1 d D . . . .
O51 O 0.0177(3) 0.7436(6) 0.0466(3) 0.131(4) Uiso 1 1 d D . . . .
O52 O -0.0189(5) 0.7285(9) -0.0158(4) 0.106(8) Uiso 0.59(4) 1 d D . P E 1
O53 O -0.0158(6) 0.6291(10) 0.0307(4) 0.124(10) Uiso 0.59(4) 1 d D . P E 1
O54 O 0.0332(4) 0.6478(14) 0.0062(6) 0.119(8) Uiso 0.59(4) 1 d D . P E 1
O52' O -0.0289(5) 0.7149(16) -0.0095(6) 0.116(12) Uiso 0.41(4) 1 d D . P E 2
O53' O 0.0013(11) 0.6099(9) 0.0279(7) 0.23(2) Uiso 0.41(4) 1 d D . P E 2
O54' O 0.0318(5) 0.690(2) -0.0052(6) 0.097(11) Uiso 0.41(4) 1 d D . P E 2
Cl6 Cl 0.08321(11) 0.1142(3) 0.25900(12) 0.1082(13) Uiso 1 1 d D . . . .
O61 O 0.1007(2) 0.1088(5) 0.3004(2) 0.090(3) Uiso 1 1 d D . . . .
O62 O 0.0807(5) 0.0400(6) 0.2414(4) 0.101(6) Uiso 0.61(2) 1 d D . P F 1
O63 O 0.0460(3) 0.1398(12) 0.2561(5) 0.151(10) Uiso 0.61(2) 1 d D . P F 1
O64 O 0.1007(5) 0.1712(10) 0.2439(4) 0.140(9) Uiso 0.61(2) 1 d D . P F 1
O65 O 0.0687(9) 0.1899(10) 0.2489(6) 0.186(18) Uiso 0.39(2) 1 d D . P F 2
O66 O 0.1147(5) 0.106(2) 0.2436(6) 0.22(2) Uiso 0.39(2) 1 d D . P F 2
O67 O 0.0610(6) 0.0508(11) 0.2470(5) 0.100(10) Uiso 0.39(2) 1 d D . P F 2
O1 O -0.08035(17) 0.8370(4) 0.16608(18) 0.0513(17) Uiso 1 1 d . . . . .
O2 O -0.1497(2) 0.8541(5) 0.1785(2) 0.079(2) Uiso 1 1 d . . . . .
O5 O -0.13582(19) 0.8027(4) 0.0356(2) 0.064(2) Uiso 1 1 d D . . . .
O6 O -0.07308(16) 0.8061(4) 0.09745(17) 0.0427(16) Uiso 1 1 d . . . . .
N1 N 0.1447(2) 0.4861(5) 0.1302(2) 0.054(2) Uiso 1 1 d . . . . .
C1 C 0.1183(3) 0.5028(6) 0.0977(3) 0.057(3) Uiso 1 1 d . . . . .
H1A H 0.1228 0.4878 0.0737 0.068 Uiso 1 1 calc R U . . .
C2 C 0.0861(3) 0.5388(7) 0.0955(3) 0.065(3) Uiso 1 1 d . . . . .
H2A H 0.0684 0.5465 0.0710 0.077 Uiso 1 1 calc R U . . .
C3 C 0.0790(3) 0.5646(7) 0.1296(3) 0.064(3) Uiso 1 1 d . . . . .
C4 C 0.1062(3) 0.5464(7) 0.1636(3) 0.065(3) Uiso 1 1 d . . . . .
H4A H 0.1022 0.5616 0.1877 0.078 Uiso 1 1 calc R U . . .
C5 C 0.1386(3) 0.5077(7) 0.1647(3) 0.065(3) Uiso 1 1 d . . . . .
H5A H 0.1563 0.4964 0.1888 0.078 Uiso 1 1 calc R U . . .
C6 C 0.0441(3) 0.6117(6) 0.1279(3) 0.056(3) Uiso 1 1 d . . . . .
H6A H 0.0267 0.6197 0.1032 0.067 Uiso 1 1 calc R U . . .
C7 C 0.0373(3) 0.6404(7) 0.1577(4) 0.069(3) Uiso 1 1 d . . . . .
H7A H 0.0542 0.6263 0.1820 0.083 Uiso 1 1 calc R U . . .
C8 C 0.0069(3) 0.6924(6) 0.1599(3) 0.055(3) Uiso 1 1 d . . . . .
C9 C 0.0030(3) 0.7116(7) 0.1945(4) 0.074(3) Uiso 1 1 d . . . . .
H9A H 0.0201 0.6909 0.2173 0.089 Uiso 1 1 calc R U . . .
C10 C -0.0255(3) 0.7613(7) 0.1982(3) 0.062(3) Uiso 1 1 d . . . . .
H10A H -0.0272 0.7750 0.2235 0.075 Uiso 1 1 calc R U . . .
C11 C -0.0510(3) 0.7906(6) 0.1660(3) 0.048(2) Uiso 1 1 d . . . . .
C12 C -0.0473(3) 0.7733(6) 0.1287(3) 0.048(2) Uiso 1 1 d . . . . .
C13 C -0.0188(3) 0.7228(6) 0.1257(3) 0.051(3) Uiso 1 1 d . . . . .
H13A H -0.0165 0.7086 0.1007 0.061 Uiso 1 1 calc R U . . .
C14 C -0.0860(3) 0.8561(7) 0.2043(3) 0.068(3) Uiso 1 1 d . . . . .
H14A H -0.0870 0.8053 0.2187 0.082 Uiso 1 1 calc R U . . .
H14B H -0.0652 0.8891 0.2199 0.082 Uiso 1 1 calc R U . . .
C15 C -0.1200(3) 0.9004(7) 0.1986(3) 0.065(3) Uiso 1 1 d . . . . .
H15A H -0.1231 0.9158 0.2243 0.078 Uiso 1 1 calc R U . . .
H15B H -0.1191 0.9508 0.1838 0.078 Uiso 1 1 calc R U . . .
C16 C -0.1833(3) 0.8873(8) 0.1782(4) 0.083(4) Uiso 1 1 d . . . . .
H16A H -0.1834 0.9012 0.2052 0.100 Uiso 1 1 calc R U . . .
H16B H -0.1878 0.9375 0.1624 0.100 Uiso 1 1 calc R U . . .
C17 C -0.2094(5) 0.8343(12) 0.1634(5) 0.144(7) Uiso 1 1 d D . . . .
H17A H -0.2329 0.8604 0.1635 0.173 Uiso 1 1 calc R U . G 1
H17B H -0.2056 0.7888 0.1822 0.173 Uiso 1 1 calc R U . G 1
O3 O -0.2151(4) 0.7998(10) 0.1269(4) 0.096(6) Uiso 0.665(18) 1 d D . P H 1
C18 C -0.2300(7) 0.8628(13) 0.0992(7) 0.101(8) Uiso 0.665(18) 1 d D . P H 1
H18A H -0.2117 0.9064 0.1007 0.121 Uiso 0.665(18) 1 calc R U P H 1
H18B H -0.2523 0.8865 0.1040 0.121 Uiso 0.665(18) 1 calc R U P H 1
C19 C -0.2388(5) 0.8224(14) 0.0614(8) 0.091(7) Uiso 0.665(18) 1 d D . P H 1
H19A H -0.2602 0.8478 0.0423 0.109 Uiso 0.665(18) 1 calc R U P H 1
H19B H -0.2435 0.7638 0.0635 0.109 Uiso 0.665(18) 1 calc R U P H 1
O4 O -0.2039(3) 0.8378(9) 0.0516(4) 0.082(5) Uiso 0.665(18) 1 d D . P H 1
C20 C -0.2014(5) 0.8003(12) 0.0148(6) 0.079(7) Uiso 0.665(18) 1 d D . P H 1
H20A H -0.1995 0.7406 0.0175 0.095 Uiso 0.665(18) 1 calc R U P H 1
H20B H -0.2234 0.8137 -0.0069 0.095 Uiso 0.665(18) 1 calc R U P H 1
C21 C -0.1684(4) 0.8339(14) 0.0077(6) 0.067(7) Uiso 0.665(18) 1 d D . P H 1
H21A H -0.1678 0.8199 -0.0190 0.081 Uiso 0.665(18) 1 calc R U P H 1
H21B H -0.1688 0.8938 0.0098 0.081 Uiso 0.665(18) 1 calc R U P H 1
O3" O -0.2135(9) 0.840(3) 0.1207(5) 0.131(14) Uiso 0.335(18) 1 d D . P H 2
C18" C -0.2420(7) 0.8343(19) 0.0834(7) 0.036(8) Uiso 0.335(18) 1 d D . P H 2
H18C H -0.2617 0.8718 0.0857 0.044 Uiso 0.335(18) 1 calc R U P H 2
H18D H -0.2523 0.7790 0.0827 0.044 Uiso 0.335(18) 1 calc R U P H 2
C19" C -0.2381(10) 0.848(3) 0.0439(9) 0.095(15) Uiso 0.335(18) 1 d D . P H 2
H19C H -0.2614 0.8303 0.0249 0.114 Uiso 0.335(18) 1 calc R U P H 2
H19D H -0.2361 0.9073 0.0405 0.114 Uiso 0.335(18) 1 calc R U P H 2
O4" O -0.2077(6) 0.8096(15) 0.0326(9) 0.058(7) Uiso 0.335(18) 1 d D . P H 2
C20" C -0.1942(12) 0.857(2) 0.0056(13) 0.111(17) Uiso 0.335(18) 1 d D . P H 2
H20C H -0.1865 0.9115 0.0168 0.133 Uiso 0.335(18) 1 calc R U P H 2
H20D H -0.2139 0.8646 -0.0191 0.133 Uiso 0.335(18) 1 calc R U P H 2
C21" C -0.1631(8) 0.816(3) -0.0021(7) 0.060(13) Uiso 0.335(18) 1 d D . P H 2
H21C H -0.1524 0.8496 -0.0192 0.072 Uiso 0.335(18) 1 calc R U P H 2
H21D H -0.1710 0.7636 -0.0153 0.072 Uiso 0.335(18) 1 calc R U P H 2
C22 C -0.1013(3) 0.8254(6) 0.0298(3) 0.055(3) Uiso 1 1 d . . . . .
H22A H -0.0984 0.8850 0.0319 0.067 Uiso 1 1 calc R U . . .
H22B H -0.1007 0.8091 0.0033 0.067 Uiso 1 1 calc R U . . .
C23 C -0.0710(3) 0.7860(6) 0.0591(3) 0.056(3) Uiso 1 1 d . . . . .
H23A H -0.0727 0.7264 0.0555 0.067 Uiso 1 1 calc R U . . .
H23B H -0.0472 0.8042 0.0559 0.067 Uiso 1 1 calc R U . . .
C24 C 0.1809(3) 0.4548(6) 0.1275(3) 0.051(3) Uiso 1 1 d . . . . .
H24A H 0.1768 0.4167 0.1053 0.061 Uiso 1 1 calc R U . . .
H24B H 0.1932 0.4248 0.1517 0.061 Uiso 1 1 calc R U . . .
C25 C 0.2057(3) 0.5234(7) 0.1220(3) 0.071(3) Uiso 1 1 d . . . . .
H25A H 0.2259 0.5012 0.1130 0.107 Uiso 1 1 calc R U . . .
H25B H 0.2158 0.5516 0.1468 0.107 Uiso 1 1 calc R U . . .
H25C H 0.1914 0.5615 0.1025 0.107 Uiso 1 1 calc R U . . .
S1 S 0.18830(10) 0.2179(2) 0.13304(11) 0.0901(11) Uiso 1 1 d . . . . .
N2 N -0.1470(2) 0.7603(5) 0.1095(3) 0.063(2) Uiso 1 1 d . . . . .
H1 H -0.1679 0.7830 0.1128 0.094 Uiso 1 1 calc R U . . .
H2 H -0.1431 0.7794 0.0871 0.094 Uiso 1 1 calc R U . . .
H3 H -0.1275 0.7733 0.1302 0.094 Uiso 1 1 calc R U . . .
N3 N -0.0832(2) 0.5040(5) 0.1068(2) 0.047(2) Uiso 1 1 d . . . . .
C26 C -0.1513(3) 0.6717(6) 0.1070(3) 0.057(3) Uiso 1 1 d . . . . .
H26A H -0.1704 0.6570 0.0827 0.069 Uiso 1 1 calc R U . . .
H26B H -0.1593 0.6516 0.1294 0.069 Uiso 1 1 calc R U . . .
C27 C -0.1156(3) 0.6328(6) 0.1072(3) 0.050(3) Uiso 1 1 d . . . . .
H27A H -0.0966 0.6475 0.1316 0.060 Uiso 1 1 calc R U . . .
H27B H -0.1075 0.6534 0.0849 0.060 Uiso 1 1 calc R U . . .
C28 C -0.1193(3) 0.5392(6) 0.1043(3) 0.054(3) Uiso 1 1 d . . . . .
H28A H -0.1284 0.5183 0.1258 0.065 Uiso 1 1 calc R U . . .
H28B H -0.1371 0.5239 0.0793 0.065 Uiso 1 1 calc R U . . .
C29 C -0.0738(3) 0.4879(7) 0.0736(4) 0.079(4) Uiso 1 1 d . . . . .
H29A H -0.0909 0.5006 0.0493 0.095 Uiso 1 1 calc R U . . .
C30 C -0.0406(4) 0.4542(8) 0.0734(4) 0.087(4) Uiso 1 1 d . . . . .
H30A H -0.0350 0.4453 0.0495 0.104 Uiso 1 1 calc R U . . .
C31 C -0.0165(3) 0.4340(7) 0.1072(3) 0.067(3) Uiso 1 1 d . . . . .
C32 C -0.0252(3) 0.4500(7) 0.1421(3) 0.068(3) Uiso 1 1 d . . . . .
H32A H -0.0085 0.4361 0.1665 0.082 Uiso 1 1 calc R U . . .
C33 C -0.0591(3) 0.4871(7) 0.1404(3) 0.062(3) Uiso 1 1 d . . . . .
H33A H -0.0647 0.5002 0.1640 0.074 Uiso 1 1 calc R U . . .
C34 C 0.0189(3) 0.3945(7) 0.1055(4) 0.067(3) Uiso 1 1 d . . . . .
H34A H 0.0224 0.3862 0.0805 0.081 Uiso 1 1 calc R U . . .
C35 C 0.0437(3) 0.3720(8) 0.1342(4) 0.080(4) Uiso 1 1 d . . . . .
H35A H 0.0399 0.3811 0.1591 0.096 Uiso 1 1 calc R U . . .
C36 C 0.0791(3) 0.3319(7) 0.1338(3) 0.059(3) Uiso 1 1 d . . . . .
C37 C 0.1036(3) 0.3092(7) 0.1673(4) 0.075(3) Uiso 1 1 d . . . . .
H37A H 0.0972 0.3160 0.1910 0.090 Uiso 1 1 calc R U . . .
C38 C 0.1369(3) 0.2771(7) 0.1691(4) 0.074(3) Uiso 1 1 d . . . . .
H38A H 0.1541 0.2671 0.1938 0.089 Uiso 1 1 calc R U . . .
C39 C 0.1460(3) 0.2588(6) 0.1350(3) 0.056(3) Uiso 1 1 d . . . . .
C40 C 0.1217(3) 0.2780(7) 0.0998(4) 0.070(3) Uiso 1 1 d . . . . .
H40A H 0.1277 0.2671 0.0762 0.084 Uiso 1 1 calc R U . . .
C41 C 0.0867(3) 0.3152(7) 0.0987(3) 0.062(3) Uiso 1 1 d . . . . .
H41A H 0.0693 0.3278 0.0745 0.074 Uiso 1 1 calc R U . . .
C42 C 0.2124(5) 0.1991(11) 0.1792(5) 0.129(6) Uiso 1 1 d . . . . .
H42A H 0.2379 0.1864 0.1802 0.194 Uiso 1 1 calc R U . . .
H42B H 0.2014 0.1529 0.1891 0.194 Uiso 1 1 calc R U . . .
H42C H 0.2118 0.2470 0.1953 0.194 Uiso 1 1 calc R U . . .
O1' O 0.1767(2) 0.6850(4) 0.1812(2) 0.065(2) Uiso 1 1 d . . . . .
O2' O 0.2524(3) 0.6659(6) 0.2039(3) 0.105(3) Uiso 1 1 d . . . . .
O3' O 0.3006(5) 0.7014(11) 0.1582(6) 0.198(6) Uiso 1 1 d . . . . .
O4' O 0.2594(4) 0.6714(9) 0.0789(5) 0.171(5) Uiso 1 1 d . . . . .
O5' O 0.1778(3) 0.7025(6) 0.0533(3) 0.100(3) Uiso 1 1 d . . . . .
O6' O 0.13986(19) 0.7046(4) 0.1091(2) 0.065(2) Uiso 1 1 d . . . . .
N4 N -0.0706(2) 1.0310(5) 0.1136(2) 0.055(2) Uiso 1 1 d . . . . .
C1' C -0.0559(3) 1.0120(7) 0.0849(4) 0.069(3) Uiso 1 1 d . . . . .
H1'A H -0.0671 1.0222 0.0580 0.083 Uiso 1 1 calc R U . I 1
C5' C -0.0519(3) 1.0196(7) 0.1508(4) 0.076(3) Uiso 1 1 d . . . . .
H5'A H -0.0660 1.0331 0.1681 0.091 Uiso 1 1 calc R U . J 1
C2' C -0.0195(5) 0.9725(11) 0.1013(7) 0.038(5) Uiso 0.53(3) 1 d D . P K 1
H2'A H -0.0074 0.9508 0.0835 0.045 Uiso 0.53(3) 1 calc R U P K 1
C3' C -0.0017(5) 0.9655(12) 0.1416(6) 0.051(6) Uiso 0.53(3) 1 d D . P K 1
C4' C -0.0194(6) 0.9949(15) 0.1690(8) 0.065(7) Uiso 0.53(3) 1 d D . P K 1
H4'A H -0.0089 0.9961 0.1965 0.078 Uiso 0.53(3) 1 calc R U P K 1
C6' C 0.0332(6) 0.9200(14) 0.1550(7) 0.060(7) Uiso 0.53(3) 1 d . . P K 1
H6'A H 0.0464 0.9259 0.1817 0.073 Uiso 0.53(3) 1 calc R U P K 1
C7' C 0.0466(6) 0.8770(13) 0.1361(8) 0.048(6) Uiso 0.53(3) 1 d . . P K 1
H7'A H 0.0356 0.8720 0.1088 0.058 Uiso 0.53(3) 1 calc R U P K 1
C2" C -0.0256(6) 0.9751(13) 0.0828(8) 0.047(7) Uiso 0.47(3) 1 d D . P K 2
H2"A H -0.0195 0.9647 0.0592 0.057 Uiso 0.47(3) 1 calc R U P K 2
C3" C -0.0037(5) 0.9531(11) 0.1202(6) 0.033(6) Uiso 0.47(3) 1 d D . P K 2
C4" C -0.0171(6) 0.9712(14) 0.1524(7) 0.044(7) Uiso 0.47(3) 1 d D . P K 2
H4"A H -0.0032 0.9516 0.1772 0.052 Uiso 0.47(3) 1 calc R U P K 2
C6" C 0.0307(6) 0.9062(14) 0.1230(7) 0.047(7) Uiso 0.47(3) 1 d . . P K 2
H6"A H 0.0372 0.8941 0.0998 0.056 Uiso 0.47(3) 1 calc R U P K 2
C7" C 0.0539(6) 0.8793(14) 0.1591(8) 0.044(7) Uiso 0.47(3) 1 d . . P K 2
H7"A H 0.0502 0.8945 0.1834 0.053 Uiso 0.47(3) 1 calc R U P K 2
C8' C 0.0829(3) 0.8279(8) 0.1564(4) 0.074(3) Uiso 1 1 d . . . . .
C9' C 0.1026(3) 0.8136(8) 0.1933(4) 0.080(4) Uiso 1 1 d . . . . .
H9'A H 0.0946 0.8375 0.2137 0.096 Uiso 1 1 calc R U . . .
C10' C 0.1337(4) 0.7665(8) 0.2035(4) 0.088(4) Uiso 1 1 d . . . . .
H10B H 0.1465 0.7585 0.2302 0.106 Uiso 1 1 calc R U . . .
C11' C 0.1467(3) 0.7303(6) 0.1744(3) 0.056(3) Uiso 1 1 d . . . . .
C12' C 0.1262(3) 0.7417(6) 0.1357(3) 0.050(3) Uiso 1 1 d . . . . .
C13' C 0.0957(3) 0.7889(7) 0.1259(3) 0.062(3) Uiso 1 1 d . . . . .
H13B H 0.0826 0.7965 0.0993 0.074 Uiso 1 1 calc R U . . .
C14' C 0.1990(4) 0.6754(9) 0.2211(4) 0.095(4) Uiso 1 1 d . . . . .
H14C H 0.1844 0.6484 0.2365 0.113 Uiso 1 1 calc R U . . .
H14D H 0.2065 0.7293 0.2328 0.113 Uiso 1 1 calc R U . . .
C15' C 0.2323(4) 0.6260(9) 0.2228(4) 0.095(4) Uiso 1 1 d . . . . .
H15C H 0.2467 0.6172 0.2503 0.114 Uiso 1 1 calc R U . . .
H15D H 0.2251 0.5725 0.2104 0.114 Uiso 1 1 calc R U . . .
C16' C 0.2903(6) 0.6337(14) 0.2060(7) 0.163(8) Uiso 1 1 d . . . . .
H16C H 0.3022 0.6152 0.2330 0.195 Uiso 1 1 calc R U . . .
H16D H 0.2876 0.5859 0.1886 0.195 Uiso 1 1 calc R U . . .
C17' C 0.3127(8) 0.6888(17) 0.1957(9) 0.203(10) Uiso 1 1 d . . . . .
H17C H 0.3127 0.7403 0.2099 0.244 Uiso 1 1 calc R U . . .
H17D H 0.3382 0.6679 0.2024 0.244 Uiso 1 1 calc R U . . .
C18' C 0.3118(7) 0.6579(17) 0.1328(8) 0.193(10) Uiso 1 1 d . . . . .
H18E H 0.3053 0.6005 0.1355 0.232 Uiso 1 1 calc R U . . .
H18F H 0.3390 0.6612 0.1396 0.232 Uiso 1 1 calc R U . . .
C19' C 0.2977(4) 0.6798(10) 0.0941(5) 0.114(5) Uiso 1 1 d . . . . .
H19E H 0.3098 0.6463 0.0782 0.137 Uiso 1 1 calc R U . . .
H19F H 0.3043 0.7370 0.0912 0.137 Uiso 1 1 calc R U . . .
C20' C 0.2383(4) 0.6963(10) 0.0439(5) 0.107(5) Uiso 1 1 d . . . . .
H20E H 0.2515 0.6815 0.0246 0.128 Uiso 1 1 calc R U . . .
H20F H 0.2377 0.7562 0.0447 0.128 Uiso 1 1 calc R U . . .
C21' C 0.2004(5) 0.6695(13) 0.0279(6) 0.154(7) Uiso 1 1 d . . . . .
H21E H 0.1994 0.6095 0.0274 0.185 Uiso 1 1 calc R U . . .
H21F H 0.1905 0.6896 0.0008 0.185 Uiso 1 1 calc R U . . .
C22' C 0.1453(4) 0.6793(9) 0.0444(4) 0.101(5) Uiso 1 1 d . . . . .
H22C H 0.1448 0.6200 0.0487 0.121 Uiso 1 1 calc R U . . .
H22D H 0.1338 0.6896 0.0162 0.121 Uiso 1 1 calc R U . . .
C23' C 0.1215(4) 0.7242(8) 0.0693(4) 0.087(4) Uiso 1 1 d . . . . .
H23C H 0.1212 0.7835 0.0651 0.105 Uiso 1 1 calc R U . . .
H23D H 0.0959 0.7039 0.0618 0.105 Uiso 1 1 calc R U . . .
C24' C -0.1084(3) 1.0603(6) 0.1046(3) 0.052(3) Uiso 1 1 d . . . . .
H24C H -0.1134 1.0965 0.0816 0.062 Uiso 1 1 calc R U . . .
H24D H -0.1113 1.0924 0.1269 0.062 Uiso 1 1 calc R U . . .
C25' C -0.1358(3) 0.9921(6) 0.0964(3) 0.060(3) Uiso 1 1 d . . . . .
H25D H -0.1608 1.0145 0.0890 0.090 Uiso 1 1 calc R U . . .
H25E H -0.1321 0.9585 0.1198 0.090 Uiso 1 1 calc R U . . .
H25F H -0.1323 0.9590 0.0749 0.090 Uiso 1 1 calc R U . . .
S2 S -0.10908(8) 1.29725(19) 0.11699(9) 0.0689(9) Uiso 1 1 d . . . . .
N5 N 0.2207(3) 0.7470(6) 0.1305(3) 0.077(3) Uiso 1 1 d . . . . .
H4 H 0.2419 0.7212 0.1303 0.116 Uiso 1 1 calc R U . . .
H5 H 0.2023 0.7319 0.1092 0.116 Uiso 1 1 calc R U . . .
H6 H 0.2146 0.7334 0.1526 0.116 Uiso 1 1 calc R U . . .
N6 N 0.1604(2) 1.0054(5) 0.1315(2) 0.052(2) Uiso 1 1 d . . . . .
C26' C 0.2262(3) 0.8360(7) 0.1297(4) 0.074(3) Uiso 1 1 d . . . . .
H26C H 0.2308 0.8523 0.1048 0.088 Uiso 1 1 calc R U . . .
H26D H 0.2475 0.8527 0.1515 0.088 Uiso 1 1 calc R U . . .
C27' C 0.1902(3) 0.8767(6) 0.1338(3) 0.056(3) Uiso 1 1 d . . . . .
H27C H 0.1689 0.8599 0.1120 0.068 Uiso 1 1 calc R U . . .
H27D H 0.1857 0.8605 0.1587 0.068 Uiso 1 1 calc R U . . .
C28' C 0.1958(3) 0.9701(7) 0.1328(3) 0.063(3) Uiso 1 1 d . . . . .
H28C H 0.2149 0.9884 0.1565 0.075 Uiso 1 1 calc R U . . .
H28D H 0.2034 0.9859 0.1095 0.075 Uiso 1 1 calc R U . . .
C29' C 0.1502(3) 1.0162(7) 0.1635(4) 0.074(3) Uiso 1 1 d . . . . .
H29B H 0.1663 0.9986 0.1877 0.089 Uiso 1 1 calc R U . . .
C30' C 0.1185(4) 1.0507(9) 0.1637(4) 0.096(4) Uiso 1 1 d . . . . .
H30B H 0.1135 1.0574 0.1881 0.116 Uiso 1 1 calc R U . . .
C31' C 0.0937(4) 1.0761(9) 0.1321(5) 0.098(4) Uiso 1 1 d . . . . .
C32' C 0.1036(4) 1.0642(10) 0.0993(5) 0.110(5) Uiso 1 1 d . . . . .
H32B H 0.0871 1.0809 0.0752 0.132 Uiso 1 1 calc R U . . .
C33' C 0.1364(4) 1.0292(8) 0.0984(4) 0.086(4) Uiso 1 1 d . . . . .
H33B H 0.1419 1.0221 0.0742 0.103 Uiso 1 1 calc R U . . .
C34' C 0.0605(5) 1.1116(10) 0.1425(5) 0.052(5) Uiso 0.620(16) 1 d D . P L 1
H34B H 0.0591 1.1101 0.1686 0.063 Uiso 0.620(16) 1 calc R U P L 1
C35' C 0.0340(5) 1.1439(10) 0.1149(6) 0.056(5) Uiso 0.620(16) 1 d D . P L 1
H35B H 0.0362 1.1425 0.0890 0.067 Uiso 0.620(16) 1 calc R U P L 1
C42' C -0.1106(6) 1.3176(14) 0.1637(6) 0.089(7) Uiso 0.620(16) 1 d . . P L 1
H42D H -0.1345 1.3416 0.1629 0.134 Uiso 0.620(16) 1 calc R U P L 1
H42E H -0.0909 1.3556 0.1761 0.134 Uiso 0.620(16) 1 calc R U P L 1
H42F H -0.1073 1.2671 0.1788 0.134 Uiso 0.620(16) 1 calc R U P L 1
C34" C 0.0556(8) 1.1193(16) 0.1119(8) 0.052(8) Uiso 0.380(16) 1 d D . P L 2
H34C H 0.0459 1.1274 0.0845 0.063 Uiso 0.380(16) 1 calc R U P L 2
C35" C 0.0393(8) 1.1423(16) 0.1378(9) 0.049(8) Uiso 0.380(16) 1 d D . P L 2
H35C H 0.0500 1.1350 0.1650 0.059 Uiso 0.380(16) 1 calc R U P L 2
C42" C -0.1342(9) 1.311(2) 0.0709(10) 0.084(11) Uiso 0.380(16) 1 d . . P L 2
H17G H -0.1393 1.2585 0.0577 0.126 Uiso 0.380(16) 1 calc R U P L 2
H17H H -0.1206 1.3454 0.0574 0.126 Uiso 0.380(16) 1 calc R U P L 2
H17I H -0.1574 1.3375 0.0706 0.126 Uiso 0.380(16) 1 calc R U P L 2
C36' C 0.0017(3) 1.1817(7) 0.1209(3) 0.066(3) Uiso 1 1 d . . . . .
C37' C -0.0237(3) 1.2041(6) 0.0861(3) 0.063(3) Uiso 1 1 d . . . . .
H37B H -0.0178 1.1958 0.0623 0.075 Uiso 1 1 calc R U . . .
C38' C -0.0562(3) 1.2371(6) 0.0853(3) 0.060(3) Uiso 1 1 d . . . . .
H38B H -0.0728 1.2500 0.0607 0.071 Uiso 1 1 calc R U . . .
C39' C -0.0668(3) 1.2536(6) 0.1186(3) 0.055(3) Uiso 1 1 d . . . . .
C40' C -0.0409(3) 1.2334(6) 0.1543(3) 0.054(3) Uiso 1 1 d . . . . .
H40B H -0.0461 1.2447 0.1783 0.065 Uiso 1 1 calc R U . . .
C41' C -0.0081(3) 1.1973(7) 0.1544(3) 0.066(3) Uiso 1 1 d . . . . .
H41B H 0.0085 1.1826 0.1787 0.080 Uiso 1 1 calc R U . . .
C1S C 0.0373(5) 1.0026(10) 0.0095(5) 0.130(6) Uiso 1 1 d D . . . .
H1S H 0.0631 1.0037 0.0132 0.156 Uiso 1 1 calc R U . . .
C2S C 0.0192(5) 0.9293(11) 0.0080(5) 0.115(5) Uiso 1 1 d . . . . .
H2S H 0.0329 0.8813 0.0167 0.138 Uiso 1 1 calc R U . . .
C3S C -0.0175(4) 0.9253(9) -0.0056(4) 0.099(4) Uiso 1 1 d D . . . .
H3S H -0.0297 0.8748 -0.0125 0.119 Uiso 1 1 calc R U . . .
C4'S C 0.0179(3) 0.3491(11) 0.2493(7) 0.107(8) Uiso 0.72(4) 1 d D . P M 1
H4'S H 0.0301 0.2994 0.2478 0.128 Uiso 0.72(4) 1 calc R U P M 1
C5'S C 0.0364(4) 0.4229(12) 0.2500(10) 0.118(10) Uiso 0.72(4) 1 d D . P M 1
H5'S H 0.0613 0.4233 0.2496 0.141 Uiso 0.72(4) 1 calc R U P M 1
C6'S C 0.0187(3) 0.4930(10) 0.2511(6) 0.091(7) Uiso 0.72(4) 1 d D . P M 1
H6'S H 0.0317 0.5429 0.2533 0.109 Uiso 0.72(4) 1 calc R U P M 1
C4S C 0.0000 0.3233(16) 0.2500 0.020(13) Uiso 0.28(4) 2 d DS . P M 2
H4S H 0.0000 0.2657 0.2500 0.024 Uiso 0.28(4) 2 calc R U P M 2
C5S C 0.0310(5) 0.3650(17) 0.2482(13) 0.057(15) Uiso 0.28(4) 1 d D . P M 2
H5S H 0.0517 0.3365 0.2449 0.068 Uiso 0.28(4) 1 calc R U P M 2
C6S C 0.0319(6) 0.4482(19) 0.251(3) 0.11(3) Uiso 0.28(4) 1 d D . P M 2
H6S H 0.0543 0.4767 0.2544 0.131 Uiso 0.28(4) 1 calc R U P M 2
C7S C 0.0000 0.4899(19) 0.2500 0.09(2) Uiso 0.28(4) 2 d DS . P M 2
H7S H 0.0000 0.5475 0.2500 0.107 Uiso 0.28(4) 2 calc R U P M 2
C8S C 0.2822(6) 0.0495(14) 0.1366(5) 0.092(11) Uiso 0.4 1 d G . P N 1
H8S H 0.2832 0.0809 0.1592 0.111 Uiso 0.4 1 calc R U P N 1
C9S C 0.2616(5) 0.0765(10) 0.1001(7) 0.063(8) Uiso 0.4 1 d G . P N 1
H9S H 0.2486 0.1263 0.0977 0.076 Uiso 0.4 1 calc R U P N 1
C10S C 0.2602(5) 0.0305(13) 0.0670(5) 0.056(7) Uiso 0.4 1 d G . P N 1
H10S H 0.2461 0.0490 0.0421 0.067 Uiso 0.4 1 calc R U P N 1
C11S C 0.2793(7) -0.0423(13) 0.0705(6) 0.103(12) Uiso 0.4 1 d G . P N 1
H11S H 0.2782 -0.0737 0.0479 0.123 Uiso 0.4 1 calc R U P N 1
C12S C 0.2998(6) -0.0692(11) 0.1070(8) 0.118(13) Uiso 0.4 1 d G . P N 1
H12S H 0.3129 -0.1190 0.1094 0.142 Uiso 0.4 1 calc R U P N 1
C13S C 0.3013(6) -0.0233(15) 0.1401(6) 0.098(11) Uiso 0.4 1 d G . P N 1
H13S H 0.3154 -0.0417 0.1650 0.117 Uiso 0.4 1 calc R U P N 1
O2W O 0.2513(7) 0.0740(18) 0.0778(9) 0.077(8) Uiso 0.3 1 d . . P O 2
O3W O 0.2623(12) -0.035(3) 0.0455(14) 0.096(14) Uiso 0.2 1 d . . P P 3
O4W O 0.2958(12) 0.019(3) 0.1603(13) 0.088(13) Uiso 0.2 1 d . . P Q 4
O5W O 0.3163(8) -0.0961(17) 0.1355(9) 0.084(8) Uiso 0.3 1 d . . P R 5
O6W O 0.3317(10) -0.110(2) 0.1660(12) 0.070(10) Uiso 0.2 1 d . . P S 6
O1W O 0.0000 -0.0116(19) 0.2500 0.094(9) Uiso 0.4 2 d S . P . .

loop_
_atom_type_symbol
_atom_type_description
_atom_type_scat_dispersion_real
_atom_type_scat_dispersion_imag
_atom_type_scat_source
C C 0.0033 0.0016 'International Tables Vol C Tables 4.2.6.8 and 6.1.1.4'
H H 0.0000 0.0000 'International Tables Vol C Tables 4.2.6.8 and 6.1.1.4'
N N 0.0061 0.0033 'International Tables Vol C Tables 4.2.6.8 and 6.1.1.4'
O O 0.0106 0.0060 'International Tables Vol C Tables 4.2.6.8 and 6.1.1.4'
S S 0.1246 0.1234 'International Tables Vol C Tables 4.2.6.8 and 6.1.1.4'
Cl Cl 0.1484 0.1585 'International Tables Vol C Tables 4.2.6.8 and 6.1.1.4'

loop_
_geom_angle_atom_site_label_1
_geom_angle_atom_site_label_2
_geom_angle_atom_site_label_3
_geom_angle
_geom_angle_site_symmetry_1
_geom_angle_site_symmetry_3
O11 Cl1 O14 116.9(8) . .
O11 Cl1 O13 108.1(8) . .
O14 Cl1 O13 110.3(8) . .
O11 Cl1 O12 107.1(6) . .
O14 Cl1 O12 106.9(8) . .
O13 Cl1 O12 107.1(7) . .
O12 Cl1' O14' 120.5(10) . .
O12 Cl1' O13' 111.3(10) . .
O14' Cl1' O13' 113.0(10) . .
O12 Cl1' O11 104.9(7) . .
O14' Cl1' O11 105.6(9) . .
O13' Cl1' O11 98.5(8) . .
O23 Cl2 O24 115.0(10) . .
O23 Cl2 O22 112.8(10) . .
O24 Cl2 O22 112.7(10) . .
O23 Cl2 O21 104.6(9) . .
O24 Cl2 O21 106.6(9) . .
O22 Cl2 O21 103.9(8) . .
O21 Cl2' O23' 113.5(10) . .
O21 Cl2' O24' 114.5(9) . .
O23' Cl2' O24' 108.2(10) . .
O21 Cl2' O22' 110.4(10) . .
O23' Cl2' O22' 106.0(10) . .
O24' Cl2' O22' 103.4(10) . .
O33 Cl3 O31 111.7(8) . .
O33 Cl3 O32 113.9(8) . .
O31 Cl3 O32 112.9(7) . .
O33 Cl3 O34 107.7(8) . .
O31 Cl3 O34 104.4(7) . .
O32 Cl3 O34 105.4(7) . .
O31 Cl3' O32 123.5(10) . .
O31 Cl3' O34' 114.8(11) . .
O32 Cl3' O34' 106.3(10) . .
O31 Cl3' O33' 105.8(11) . .
O32 Cl3' O33' 101.8(10) . .
O34' Cl3' O33' 101.7(10) . .
O44 Cl4 O41 111.8(8) . .
O44 Cl4 O43 110.6(8) . .
O41 Cl4 O43 112.6(7) . .
O44 Cl4 O42 107.8(9) . .
O41 Cl4 O42 108.1(8) . .
O43 Cl4 O42 105.6(9) . .
O42' Cl4' O44' 112.5(10) . .
O42' Cl4' O43' 109.6(10) . .
O44' Cl4' O43' 109.3(10) . .
O42' Cl4' O41' 110.0(10) . .
O44' Cl4' O41' 108.0(10) . .
O43' Cl4' O41' 107.3(10) . .
O53' Cl5 O52' 111.9(10) . .
O52 Cl5 O54 113.2(8) . .
O52 Cl5 O53 110.8(8) . .
O54 Cl5 O53 108.6(8) . .
O53' Cl5 O51 113.8(10) . .
O52 Cl5 O51 108.2(7) . .
O52' Cl5 O51 110.1(9) . .
O54 Cl5 O51 110.9(7) . .
O53 Cl5 O51 104.8(7) . .
O53' Cl5 O54' 109.4(10) . .
O52' Cl5 O54' 108.2(9) . .
O51 Cl5 O54' 103.0(8) . .
O64 Cl6 O62 114.8(8) . .
O67 Cl6 O65 117.5(10) . .
O67 Cl6 O61 110.2(8) . .
O64 Cl6 O61 108.6(7) . .
O62 Cl6 O61 111.6(7) . .
O65 Cl6 O61 111.0(9) . .
O64 Cl6 O63 110.3(8) . .
O62 Cl6 O63 106.8(8) . .
O61 Cl6 O63 104.3(7) . .
O67 Cl6 O66 108.4(10) . .
O65 Cl6 O66 107.2(10) . .
O61 Cl6 O66 101.2(9) . .
C11 O1 C14 117.3(7) . .
C15 O2 C16 113.4(9) . .
C22 O5 C21 116.4(10) . .
C22 O5 C21" 105.3(16) . .
C12 O6 C23 117.9(7) . .
C1 N1 C5 117.3(9) . .
C1 N1 C24 119.5(8) . .
C5 N1 C24 122.8(8) . .
N1 C1 C2 126.0(11) . .
C1 C2 C3 119.1(11) . .
C2 C3 C4 114.8(11) . .
C2 C3 C6 120.4(10) . .
C4 C3 C6 124.7(10) . .
C5 C4 C3 124.3(11) . .
N1 C5 C4 118.3(10) . .
C7 C6 C3 123.0(11) . .
C6 C7 C8 128.6(12) . .
C9 C8 C13 119.4(10) . .
C9 C8 C7 119.2(11) . .
C13 C8 C7 121.4(10) . .
C8 C9 C10 121.6(12) . .
C11 C10 C9 120.7(11) . .
O1 C11 C10 125.8(9) . .
O1 C11 C12 114.7(8) . .
C10 C11 C12 119.5(9) . .
O6 C12 C13 124.3(9) . .
O6 C12 C11 117.0(8) . .
C13 C12 C11 118.7(9) . .
C12 C13 C8 120.1(9) . .
C15 C14 O1 109.6(9) . .
O2 C15 C14 110.8(10) . .
C17 C16 O2 109.0(13) . .
C16 C17 O3 123.7(17) . .
C16 C17 O3" 103(2) . .
C17 O3 C18 106.2(16) . .
O3 C18 C19 104.5(19) . .
C18 C19 O4 98.8(16) . .
C20 O4 C19 114.9(16) . .
C21 C20 O4 105.5(16) . .
O5 C21 C20 110.7(15) . .
C18" O3" C17 140(3) . .
O3" C18" C19" 128(3) . .
O4" C19" C18" 119(3) . .
C20" O4" C19" 114(3) . .
O4" C20" C21" 109(3) . .
C20" C21" O5 107(3) . .
O5 C22 C23 110.0(8) . .
O6 C23 C22 109.7(8) . .
N1 C24 C25 111.4(8) . .
C42 S1 C39 106.4(7) . .
C33 N3 C29 117.9(9) . .
C33 N3 C28 122.3(8) . .
C29 N3 C28 119.8(9) . .
N2 C26 C27 110.1(8) . .
C26 C27 C28 111.2(8) . .
N3 C28 C27 109.0(8) . .
N3 C29 C30 123.4(12) . .
C31 C30 C29 119.4(13) . .
C30 C31 C32 118.8(12) . .
C30 C31 C34 117.7(11) . .
C32 C31 C34 123.5(11) . .
C31 C32 C33 119.1(11) . .
N3 C33 C32 121.3(10) . .
C35 C34 C31 125.1(12) . .
C34 C35 C36 126.6(13) . .
C37 C36 C41 118.8(11) . .
C37 C36 C35 120.5(11) . .
C41 C36 C35 120.7(10) . .
C36 C37 C38 123.4(12) . .
C37 C38 C39 120.2(12) . .
C40 C39 C38 118.9(11) . .
C40 C39 S1 116.0(8) . .
C38 C39 S1 125.0(9) . .
C39 C40 C41 119.7(11) . .
C36 C41 C40 118.6(10) . .
C11' O1' C14' 118.2(9) . .
C15' O2' C16' 118.3(13) . .
C17' O3' C18' 122(2) . .
C20' O4' C19' 127.4(16) . .
C22' O5' C21' 115.0(13) . .
C12' O6' C23' 115.0(9) . .
C5' N4 C1' 120.9(10) . .
C5' N4 C24' 118.6(9) . .
C1' N4 C24' 120.4(9) . .
C2" C1' N4 135.3(16) . .
N4 C1' C2' 110.1(12) . .
C4' C5' N4 135.6(17) . .
N4 C5' C4" 108.8(13) . .
C3' C2' C1' 123.9(16) . .
C2' C3' C4' 119.6(18) . .
C2' C3' C6' 120(2) . .
C4' C3' C6' 120.3(18) . .
C5' C4' C3' 109(2) . .
C7' C6' C3' 127(3) . .
C6' C7' C8' 120(3) . .
C1' C2" C3" 111(2) . .
C2" C3" C4" 117.9(19) . .
C2" C3" C6" 117.9(17) . .
C4" C3" C6" 124(2) . .
C3" C4" C5' 125.5(18) . .
C7" C6" C3" 122(2) . .
C6" C7" C8' 115(2) . .
C9' C8' C7" 105.5(15) . .
C9' C8' C13' 116.5(12) . .
C7" C8' C13' 138.1(15) . .
C9' C8' C7' 135.3(14) . .
C13' C8' C7' 108.2(13) . .
C8' C9' C10' 123.9(13) . .
C9' C10' C11' 120.0(13) . .
O1' C11' C12' 117.7(9) . .
O1' C11' C10' 124.7(11) . .
C12' C11' C10' 117.6(11) . .
O6' C12' C13' 123.1(9) . .
O6' C12' C11' 114.9(9) . .
C13' C12' C11' 121.9(10) . .
C12' C13' C8' 120.0(11) . .
O1' C14' C15' 110.6(11) . .
O2' C15' C14' 108.2(12) . .
C17' C16' O2' 114(2) . .
O3' C17' C16' 109(2) . .
O3' C18' C19' 116(2) . .
C18' C19' O4' 115.3(18) . .
O4' C20' C21' 122.3(16) . .
C20' C21' O5' 108.6(15) . .
O5' C22' C23' 112.6(13) . .
O6' C23' C22' 104.7(10) . .
N4 C24' C25' 112.1(8) . .
C42" S2 C39' 110.6(12) . .
C42' S2 C39' 109.3(8) . .
C29' N6 C33' 116.0(10) . .
C29' N6 C28' 121.3(9) . .
C33' N6 C28' 122.7(10) . .
N5 C26' C27' 107.0(9) . .
C28' C27' C26' 107.2(8) . .
N6 C28' C27' 105.4(8) . .
N6 C29' C30' 123.1(13) . .
C31' C30' C29' 124.1(15) . .
C30' C31' C32' 113.2(15) . .
C30' C31' C34' 110.6(14) . .
C32' C31' C34' 136.2(15) . .
C30' C31' C34" 150.4(16) . .
C32' C31' C34" 96.4(15) . .
C31' C32' C33' 123.8(16) . .
N6 C33' C32' 119.8(13) . .
C35' C34' C31' 118.9(18) . .
C34' C35' C36' 125(2) . .
C35" C34" C31' 111(3) . .
C34" C35" C36' 115(3) . .
C41' C36' C37' 116.1(11) . .
C41' C36' C35' 131.3(13) . .
C37' C36' C35' 112.6(12) . .
C41' C36' C35" 100.7(14) . .
C37' C36' C35" 143.1(14) . .
C38' C37' C36' 121.8(11) . .
C37' C38' C39' 123.3(11) . .
C38' C39' C40' 115.8(10) . .
C38' C39' S2 122.6(8) . .
C40' C39' S2 121.7(8) . .
C41' C40' C39' 119.9(10) . .
C36' C41' C40' 123.0(11) . .
C2S C1S C3S 119.7(17) . 5_575
C3S C2S C1S 120.6(16) . .
C2S C3S C1S 118.0(16) . 5_575
C4'S C4'S C5'S 119.6(5) 2 .
C6'S C5'S C4'S 119.8(6) . .
C5'S C6'S C6'S 120.3(4) . 2
C5S C4S C5S 120.0(11) . 2
C6S C5S C4S 119.7(9) . .
C5S C6S C7S 119.7(9) . .
C6S C7S C6S 120.1(11) 2 .
C9S C8S C13S 120.0 . .
C8S C9S C10S 120.0 . .
C11S C10S C9S 120.0 . .
C10S C11S C12S 120.0 . .
C11S C12S C13S 120.0 . .
C12S C13S C8S 120.0 . .

loop_
_geom_bond_atom_site_label_1
_geom_bond_atom_site_label_2
_geom_bond_distance
_geom_bond_site_symmetry_2
O11 Cl1 1.355(8) .
O11 Cl1' 1.528(10) .
O12 Cl1' 1.337(8) .
O12 Cl1 1.471(8) .
Cl1 O14 1.367(10) .
Cl1 O13 1.395(10) .
Cl1' O14' 1.339(10) .
Cl1' O13' 1.407(11) .
O21 Cl2' 1.319(9) .
O21 Cl2 1.485(10) .
Cl2 O23 1.350(11) .
Cl2 O24 1.387(10) .
Cl2 O22 1.397(10) .
Cl2' O23' 1.398(11) .
Cl2' O24' 1.434(11) .
Cl2' O22' 1.439(11) .
O31 Cl3' 1.292(10) .
O31 Cl3 1.408(9) .
O32 Cl3' 1.376(10) .
O32 Cl3 1.411(8) .
Cl3 O33 1.361(9) .
Cl3 O34 1.433(9) .
Cl3' O34' 1.423(12) .
Cl3' O33' 1.495(12) .
Cl4 O44 1.371(10) .
Cl4 O41 1.374(10) .
Cl4 O43 1.413(9) .
Cl4 O42 1.444(10) .
Cl4' O42' 1.381(11) .
Cl4' O44' 1.400(11) .
Cl4' O43' 1.402(12) .
Cl4' O41' 1.414(11) .
Cl5 O53' 1.364(11) .
Cl5 O52 1.389(9) .
Cl5 O52' 1.394(11) .
Cl5 O54 1.397(9) .
Cl5 O53 1.419(10) .
Cl5 O51 1.426(8) .
Cl5 O54' 1.442(11) .
Cl6 O67 1.335(10) .
Cl6 O64 1.345(9) .
Cl6 O62 1.367(9) .
Cl6 O65 1.370(11) .
Cl6 O61 1.443(7) .
Cl6 O63 1.447(10) .
Cl6 O66 1.455(12) .
O1 C11 1.352(11) .
O1 C14 1.472(12) .
O2 C15 1.379(12) .
O2 C16 1.387(13) .
O5 C22 1.429(11) .
O5 C21 1.443(12) .
O5 C21" 1.462(15) .
O6 C12 1.369(11) .
O6 C23 1.431(11) .
N1 C1 1.329(12) .
N1 C5 1.362(13) .
N1 C24 1.495(12) .
C1 C2 1.339(14) .
C2 C3 1.386(15) .
C3 C4 1.386(14) .
C3 C6 1.519(15) .
C4 C5 1.372(14) .
C6 C7 1.255(14) .
C7 C8 1.456(15) .
C8 C9 1.323(15) .
C8 C13 1.419(13) .
C9 C10 1.392(15) .
C10 C11 1.365(13) .
C11 C12 1.406(13) .
C12 C13 1.393(13) .
C14 C15 1.446(14) .
C16 C17 1.314(19) .
C17 O3 1.382(14) .
C17 O3" 1.490(15) .
O3 C18 1.435(15) .
C18 C19 1.46(2) .
C19 O4 1.483(14) .
O4 C20 1.479(14) .
C20 C21 1.456(19) .
O3" C18" 1.462(15) .
C18" C19" 1.48(2) .
C19" O4" 1.467(16) .
O4" C20" 1.447(16) .
C20" C21" 1.45(2) .
C22 C23 1.470(13) .
C24 C25 1.517(14) .
S1 C42 1.672(17) .
S1 C39 1.756(11) .
N2 C26 1.470(13) .
N3 C33 1.317(12) .
N3 C29 1.356(14) .
N3 C28 1.465(12) .
C26 C27 1.494(13) .
C27 C28 1.550(14) .
C29 C30 1.375(16) .
C30 C31 1.332(16) .
C31 C32 1.403(15) .
C31 C34 1.503(15) .
C32 C33 1.408(14) .
C34 C35 1.235(14) .
C35 C36 1.501(16) .
C36 C37 1.346(15) .
C36 C41 1.387(14) .
C37 C38 1.352(15) .
C38 C39 1.392(15) .
C39 C40 1.368(14) .
C40 C41 1.453(15) .
O1' C11' 1.324(12) .
O1' C14' 1.446(14) .
O2' C15' 1.326(15) .
O2' C16' 1.51(2) .
O3' C17' 1.30(3) .
O3' C18' 1.32(3) .
O4' C20' 1.343(18) .
O4' C19' 1.407(18) .
O5' C22' 1.240(14) .
O5' C21' 1.52(2) .
O6' C12' 1.351(11) .
O6' C23' 1.431(14) .
N4 C5' 1.331(13) .
N4 C1' 1.331(13) .
N4 C24' 1.457(12) .
C1' C2" 1.32(2) .
C1' C2' 1.49(2) .
C5' C4' 1.28(2) .
C5' C4" 1.53(3) .
C2' C3' 1.411(18) .
C3' C4' 1.418(18) .
C3' C6' 1.48(3) .
C6' C7' 1.19(3) .
C7' C8' 1.58(3) .
C2" C3" 1.405(18) .
C3" C4" 1.414(19) .
C3" C6" 1.50(3) .
C6" C7" 1.41(4) .
C7" C8' 1.41(3) .
C8' C9' 1.340(16) .
C8' C13' 1.460(15) .
C9' C10' 1.371(16) .
C10' C11' 1.400(16) .
C11' C12' 1.394(14) .
C12' C13' 1.355(14) .
C14' C15' 1.489(17) .
C16' C17' 1.36(3) .
C18' C19' 1.38(3) .
C20' C21' 1.45(2) .
C22' C23' 1.614(18) .
C24' C25' 1.502(13) .
S2 C42" 1.67(3) .
S2 C42' 1.72(2) .
S2 C39' 1.743(11) .
N5 C26' 1.484(14) .
N6 C29' 1.319(13) .
N6 C33' 1.329(14) .
N6 C28' 1.452(12) .
C26' C27' 1.561(15) .
C27' C28' 1.556(14) .
C29' C30' 1.329(16) .
C30' C31' 1.316(18) .
C31' C32' 1.343(19) .
C31' C34' 1.53(2) .
C31' C34" 1.59(3) .
C32' C33' 1.379(18) .
C34' C35' 1.307(17) .
C35' C36' 1.44(2) .
C34" C35" 1.30(2) .
C35" C36' 1.53(3) .
C36' C41' 1.374(15) .
C36' C37' 1.387(14) .
C37' C38' 1.339(14) .
C38' C39' 1.385(14) .
C39' C40' 1.411(14) .
C40' C41' 1.377(14) .
C1S C2S 1.38(2) .
C1S C3S 1.391(13) 5_575
C2S C3S 1.337(18) .
C3S C1S 1.391(13) 5_575
C4'S C4'S 1.370(15) 2
C4'S C5'S 1.400(14) .
C5'S C6'S 1.343(19) .
C6'S C6'S 1.395(16) 2
C4S C5S 1.379(12) .
C4S C5S 1.379(12) 2
C5S C6S 1.38(2) .
C6S C7S 1.379(12) .
C7S C6S 1.379(12) 2
C8S C9S 1.3900 .
C8S C13S 1.3900 .
C9S C10S 1.3900 .
C10S C11S 1.3900 .
C11S C12S 1.3900 .
C12S C13S 1.3900 .
